data_4323637
loop_
_publ_author_name
'Jorge A. R. Navarro'
'M. Angustias Romero'
'Juan M. Salas'
'Miguel Quir\'os'
'Edward R. T. Tiekink'

_publ_contact_author
;
 Dr ERT Tiekink,
 Department of Chemistry,
 The University of Adelaide,
 AUSTRALIA 5005
;
_publ_contact_author_email ' etiekink@chemistry.adelaide.edu.au '
_publ_contact_author_fax ' 61 8 83034358 '
_publ_contact_author_phone ' 61 8 83035943 '
_publ_section_title
;
 First Example of Equatorial-Equatorial Disposition of End-to-End
 Thiocyanate Bridges in a Polynuclear Copper(II) Complex and Its Relation
 to the Very Efficient Transmission of the Magnetic Interaction
;
_journal_name_full 'Inorganic Chemistry'
_journal_page_first 4988
_journal_page_last 4991
_journal_paper_doi 10.1021/ic970083t
_journal_volume 36
_journal_year 1997
_chemical_formula_moiety 'C8 H8 Cu N6 O2 S2 '
_chemical_formula_sum 'C8 H8 Cu N6 O2 S2'
_chemical_formula_weight 347.86
_space_group_IT_number 2
_symmetry_cell_setting triclinic
_symmetry_Int_Tables_number 2
_symmetry_space_group_name_Hall '-P 1'
_symmetry_space_group_name_H-M 'P -1'
_audit_creation_date 'Thu Jul  4 17:53:03 1996'
_audit_creation_method 'from TEXRAY.INF file'
_cell_angle_alpha 89.45(2)
_cell_angle_beta 77.44(2)
_cell_angle_gamma 69.75(2)
_cell_formula_units_Z 2
_cell_length_a 8.408(2)
_cell_length_b 10.581(3)
_cell_length_c 7.927(2)
_cell_measurement_reflns_used 25
_cell_measurement_temperature 293
_cell_measurement_theta_max 18.4
_cell_measurement_theta_min 7.8
_cell_volume 644.1(3)
_computing_cell_refinement 'MSC/AFC Diffractometer Control'
_computing_data_collection 'MSC/AFC Diffractometer Control'
_computing_data_reduction teXsan
_computing_publication_material teXsan
_computing_structure_refinement teXsan
_computing_structure_solution SHELXS86
_diffrn_ambient_temperature 293
_diffrn_measurement_device AFC6R
_diffrn_measurement_method 'omega/2-theta scans'
_diffrn_orient_matrix_UB_11 -0.10183
_diffrn_orient_matrix_UB_12 -0.03098
_diffrn_orient_matrix_UB_13 -0.02788
_diffrn_orient_matrix_UB_21 0.04721
_diffrn_orient_matrix_UB_22 -0.05976
_diffrn_orient_matrix_UB_23 0.10969
_diffrn_orient_matrix_UB_31 -0.06600
_diffrn_orient_matrix_UB_32 0.07531
_diffrn_orient_matrix_UB_33 0.06310
_diffrn_radiation_monochromator graphite
_diffrn_radiation_source 'Rigaku rotating anode'
_diffrn_radiation_type MoKalpha
_diffrn_radiation_wavelength 0.7107
_diffrn_reflns_av_R_equivalents 2.53
_diffrn_reflns_limit_h_max 10
_diffrn_reflns_limit_h_min 0
_diffrn_reflns_limit_k_max 13
_diffrn_reflns_limit_k_min -12
_diffrn_reflns_limit_l_max 10
_diffrn_reflns_limit_l_min -10
_diffrn_reflns_number 3167
_diffrn_reflns_theta_max 27.5
_diffrn_reflns_theta_min 3.0
_diffrn_standards_decay_% 4.28
_diffrn_standards_interval_count 400
_diffrn_standards_number 3
_exptl_absorpt_coefficient_mu 2.026
_exptl_absorpt_correction_T_max 1
_exptl_absorpt_correction_T_min 0.963
_exptl_absorpt_correction_type refdelf
_exptl_absorpt_process_details Walker&Stuart_DIFABS
_exptl_crystal_colour black
_exptl_crystal_density_diffrn 1.793
_exptl_crystal_description plate
_exptl_crystal_F_000 350.00
_exptl_crystal_size_max 0.290
_exptl_crystal_size_mid 0.160
_exptl_crystal_size_min 0.070
_refine_diff_density_max 0.32
_refine_diff_density_min -0.34
_refine_ls_extinction_method none
_refine_ls_goodness_of_fit_obs 1.621
_refine_ls_hydrogen_treatment noref
_refine_ls_matrix_type full
_refine_ls_number_parameters 172
_refine_ls_number_reflns 2143
_refine_ls_number_restraints 0
_refine_ls_R_factor_obs 0.0326
_refine_ls_shift/esd_max 0.0033
_refine_ls_structure_factor_coef F
_refine_ls_weighting_scheme sigma
_refine_ls_wR_factor_obs 0.0360
_reflns_number_observed 2143
_reflns_number_total 2968
_reflns_observed_criterion 3.00
_cod_data_source_file ic970083t.cif
_cod_data_source_block '[IC970083T]'
_cod_original_cell_volume 644.2(3)
_cod_original_sg_symbol_H-M 'P -1 '
_cod_original_formula_sum 'C8 H8 Cu N6 O2 S2 '
_cod_database_code 4323637

loop_
_symmetry_equiv_pos_as_xyz
'   +x,   +y,   +z'
'   -x,   -y,   -z'

loop_
_atom_site_aniso_label
_atom_site_aniso_U_11
_atom_site_aniso_U_22
_atom_site_aniso_U_33
_atom_site_aniso_U_12
_atom_site_aniso_U_13
_atom_site_aniso_U_23
Cu 0.0287(2) 0.0365(2) 0.0332(2) 0.0132(2) -0.0085(2) -0.0112(2)
S(1) 0.0284(4) 0.0454(5) 0.0396(5) 0.0159(4) -0.0102(3) -0.0112(4)
S(2) 0.0329(5) 0.0427(5) 0.0587(6) 0.0184(4) -0.0031(4) -0.0017(4)
O(1) 0.063(2) 0.049(2) 0.031(1) 0.025(1) -0.017(1) -0.005(1)
O(7) 0.067(2) 0.059(2) 0.048(2) 0.022(1) -0.032(1) -0.026(1)
N(1) 0.052(2) 0.038(2) 0.031(1) 0.016(1) -0.013(1) -0.006(1)
N(3) 0.035(1) 0.028(1) 0.028(1) 0.011(1) -0.009(1) -0.003(1)
N(4) 0.038(2) 0.031(2) 0.033(1) 0.009(1) -0.009(1) -0.005(1)
N(8) 0.041(2) 0.032(2) 0.032(1) 0.015(1) -0.013(1) -0.008(1)
N(11) 0.031(1) 0.048(2) 0.043(2) 0.016(1) -0.013(1) -0.016(1)
N(12) 0.033(1) 0.043(2) 0.044(2) 0.017(1) -0.006(1) -0.006(1)
C(2) 0.048(2) 0.034(2) 0.033(2) 0.013(2) -0.008(2) -0.003(1)
C(3a) 0.035(2) 0.029(2) 0.031(2) 0.016(1) -0.011(1) -0.006(1)
C(5') 0.050(2) 0.042(2) 0.059(3) 0.009(2) -0.002(2) -0.003(2)
C(5) 0.037(2) 0.031(2) 0.049(2) 0.012(2) -0.008(2) -0.006(2)
C(6) 0.039(2) 0.031(2) 0.054(2) 0.009(2) -0.014(2) -0.013(2)
C(7) 0.045(2) 0.036(2) 0.051(2) 0.020(2) -0.023(2) -0.017(2)
C(11) 0.028(2) 0.032(2) 0.030(2) 0.006(1) -0.013(1) -0.005(1)
C(12) 0.037(2) 0.025(2) 0.036(2) 0.010(1) -0.014(1) -0.004(1)

loop_
_atom_site_label
_atom_site_fract_x
_atom_site_fract_y
_atom_site_fract_z
_atom_site_U_iso_or_equiv
_atom_site_thermal_displace_type
_atom_site_calc_flag
_atom_site_calc_attached_atom
Cu -0.31551(5) -0.38744(4) 0.25347(5) 0.0320(1) Uij ? ?
S(1) -0.8088(1) -0.48447(9) 0.5256(1) 0.0365(2) Uij ? ?
S(2) 0.2285(1) -0.36913(10) -0.0214(1) 0.0444(3) Uij ? ?
O(1) -0.4322(3) -0.1679(2) 0.4302(3) 0.0450(7) Uij ? ?
O(7) -0.7472(4) -0.0015(3) -0.2599(3) 0.0548(8) Uij ? ?
N(1) -0.4575(4) -0.2187(3) -0.2059(3) 0.0394(8) Uij ? ?
N(3) -0.4141(3) -0.2710(3) 0.0625(3) 0.0302(7) Uij ? ?
N(4) -0.6614(3) -0.0854(3) 0.2189(3) 0.0348(8) Uij ? ?
N(8) -0.5841(4) -0.1281(3) -0.0815(3) 0.0334(7) Uij ? ?
N(11) -0.5418(3) -0.3997(3) 0.3496(4) 0.0395(8) Uij ? ?
N(12) -0.0908(4) -0.3739(3) 0.1636(4) 0.0393(8) Uij ? ?
C(2) -0.3606(5) -0.3002(3) -0.1131(4) 0.0387(9) Uij ? ?
C(3a) -0.5554(4) -0.1622(3) 0.0769(4) 0.0297(8) Uij ? ?
C(5') -0.9099(5) 0.1098(4) 0.3657(5) 0.054(1) Uij ? ?
C(5) -0.8025(4) 0.0247(3) 0.2027(5) 0.0390(10) Uij ? ?
C(6) -0.8369(4) 0.0539(3) 0.0440(5) 0.042(1) Uij ? ?
C(7) -0.7297(5) -0.0209(3) -0.1123(5) 0.041(1) Uij ? ?
C(11) -0.6513(4) -0.4353(3) 0.4216(4) 0.0304(8) Uij ? ?
C(12) 0.0416(4) -0.3713(3) 0.0883(4) 0.0320(9) Uij ? ?
H(1o) -0.4482 -0.1915 0.5567 0.0573 Uij ? ?
H(2) -0.2573 -0.3764 -0.1653 0.0464 Uij ? ?
H(2o) -0.3653 -0.1286 0.4188 0.0573 Uij ? ?
H(4) -0.6345 -0.1074 0.3270 0.0573 Uij ? ?
H(5a) -0.8384 0.1470 0.4155 0.0646 Uij ? ?
H(5b) -1.0069 0.1828 0.3393 0.0646 Uij ? ?
H(5c) -0.9539 0.0545 0.4480 0.0646 Uij ? ?
H(6) -0.9403 0.1299 0.0373 0.0502 Uij ? ?

loop_
_atom_type_symbol
_atom_type_oxidation_number
_atom_type_number_in_cell
_atom_type_scat_dispersion_real
_atom_type_scat_dispersion_imag
_atom_type_scat_source
C 0 16 0.003 0.002 'International Tables'
H 0 16 0.000 0.000 'International Tables'
Cu 0 2 0.320 1.265 'International Tables'
N 0 12 0.006 0.003 'International Tables'
O 0 4 0.011 0.006 'International Tables'
S 0 4 0.125 0.123 'International Tables'

loop_
_geom_angle_atom_site_label_1
_geom_angle_atom_site_label_2
_geom_angle_atom_site_label_3
_geom_angle
_geom_angle_site_symmetry_1
_geom_angle_site_symmetry_2
_geom_angle_site_symmetry_3
_geom_angle_publ_flag
S(1) Cu O(1) 94.33(6) ? ? ? yes
S(1) Cu N(3) 176.93(8) ? ? ? yes
S(1) Cu N(11) 92.43(8) ? ? ? yes
S(1) Cu N(12) 86.67(9) ? ? ? yes
O(1) Cu N(3) 84.22(9) ? ? ? yes
O(1) Cu N(11) 85.0(1) ? ? ? yes
O(1) Cu N(12) 94.0(1) ? ? ? yes
N(3) Cu N(11) 90.1(1) ? ? ? yes
N(3) Cu N(12) 90.7(1) ? ? ? yes
N(11) Cu N(12) 178.6(1) ? ? ? yes
Cu S(1) C(11) 102.6(1) ? ? ? yes
N(8) N(1) C(2) 102.1(3) ? ? ? yes
Cu N(3) C(2) 127.4(2) ? ? ? yes
Cu N(3) C(3a) 129.7(2) ? ? ? yes
C(2) N(3) C(3a) 102.3(3) ? ? ? yes
C(3a) N(4) C(5) 119.6(3) ? ? ? yes
N(1) N(8) C(3a) 109.5(3) ? ? ? yes
N(1) N(8) C(7) 125.5(3) ? ? ? yes
C(3a) N(8) C(7) 124.9(3) ? ? ? yes
Cu N(11) C(11) 163.1(3) ? ? ? yes
Cu N(12) C(12) 170.7(3) ? ? ? yes
N(1) C(2) N(3) 115.8(3) ? ? ? yes
N(3) C(3a) N(4) 129.7(3) ? ? ? yes
N(3) C(3a) N(8) 110.3(3) ? ? ? yes
N(4) C(3a) N(8) 120.0(3) ? ? ? yes
N(4) C(5) C(5') 116.7(3) ? ? ? yes
N(4) C(5) C(6) 120.2(3) ? ? ? yes
C(5') C(5) C(6) 123.1(3) ? ? ? yes
C(5) C(6) C(7) 123.5(3) ? ? ? yes
O(7) C(7) N(8) 119.9(3) ? ? ? yes
O(7) C(7) C(6) 128.5(3) ? ? ? yes
N(8) C(7) C(6) 111.6(3) ? ? ? yes
S(1) C(11) N(11) 179.4(3) ? ? ? yes
S(2) C(12) N(12) 178.9(3) ? ? ? yes

loop_
_geom_bond_atom_site_label_1
_geom_bond_atom_site_label_2
_geom_bond_distance
_geom_bond_site_symmetry_1
_geom_bond_site_symmetry_2
_geom_bond_publ_flag
Cu S(1) 2.4019(9) ? ? yes
Cu O(1) 2.491(2) ? ? yes
Cu N(3) 2.073(2) ? ? yes
Cu N(11) 1.938(3) ? ? yes
Cu N(12) 1.923(3) ? ? yes
S(1) C(11) 1.643(3) ? ? yes
S(2) C(12) 1.630(3) ? ? yes
O(7) C(7) 1.218(4) ? ? yes
N(1) N(8) 1.371(4) ? ? yes
N(1) C(2) 1.308(4) ? ? yes
N(3) C(2) 1.369(4) ? ? yes
N(3) C(3a) 1.322(4) ? ? yes
N(4) C(3a) 1.342(4) ? ? yes
N(4) C(5) 1.375(4) ? ? yes
N(8) C(3a) 1.352(4) ? ? yes
N(8) C(7) 1.417(4) ? ? yes
N(11) C(11) 1.150(4) ? ? yes
N(12) C(12) 1.152(4) ? ? yes
C(5') C(5) 1.500(5) ? ? yes
C(5) C(6) 1.360(5) ? ? yes
C(6) C(7) 1.419(5) ? ? yes
